data_7207234
loop_
_publ_author_name
'Babashkina, Maria G.'
'Safin, Damir A.'
'Srebro, Monika'
'Kubisiak, Piotr'
'Mitoraj, Mariusz P.'
'Bolte, Michael'
'Garcia, Yann'

_publ_section_title
;
 Influence of CH2Cl2 for the structure stabilization of the NiII complex
 [Ni{6-MeO(O)CC6H4NHC(S)NP(S)(OiPr)2-1,5-S,S&#x2032;}2]&#x00B7;CH2Cl2
;
_journal_issue 2
_journal_name_full CrystEngComm
_journal_page_first 370
_journal_paper_doi 10.1039/c1ce06322g
_journal_volume 14
_journal_year 2012
_chemical_formula_moiety 'C30 H44 N4 Ni O8 P2 S4, C H2 Cl2'
_chemical_formula_sum 'C31 H46 Cl2 N4 Ni O8 P2 S4'
_chemical_formula_weight 922.51
_chemical_name_systematic
;
?
;
_space_group_IT_number 2
_symmetry_cell_setting triclinic
_symmetry_space_group_name_Hall '-P 1'
_symmetry_space_group_name_H-M 'P -1'
_atom_sites_solution_hydrogens geom
_atom_sites_solution_primary direct
_atom_sites_solution_secondary difmap
_audit_creation_method SHELXL-97
_cell_angle_alpha 79.439(2)
_cell_angle_beta 84.354(2)
_cell_angle_gamma 69.584(2)
_cell_formula_units_Z 2
_cell_length_a 9.3129(4)
_cell_length_b 13.0620(5)
_cell_length_c 18.7085(7)
_cell_measurement_reflns_used 5000
_cell_measurement_temperature 173(2)
_cell_measurement_theta_max 25
_cell_measurement_theta_min 2.5
_cell_volume 2095.25(15)
_computing_cell_refinement 'SMART (Siemens, 1995)'
_computing_data_collection 'SMART (Siemens, 1995)'
_computing_data_reduction 'SAINT (Siemens, 1995)'
_computing_molecular_graphics 'XP in SHELXTL-Plus (Sheldrick, 1991)'
_computing_publication_material SHELXL97
_computing_structure_refinement 'SHELXL97 (Sheldrick, 2008) '
_computing_structure_solution 'SHELXS97 (Sheldrick, 2008) '
_diffrn_ambient_temperature 173(2)
_diffrn_measured_fraction_theta_full 0.999
_diffrn_measured_fraction_theta_max 0.996
_diffrn_measurement_device_type 'Siemens CCD three-circle diffractometer'
_diffrn_measurement_method \w
_diffrn_radiation_monochromator graphite
_diffrn_radiation_source 'fine-focus sealed tube'
_diffrn_radiation_type MoK\a
_diffrn_radiation_wavelength 0.71073
_diffrn_reflns_av_R_equivalents 0.0252
_diffrn_reflns_av_sigmaI/netI 0.0270
_diffrn_reflns_limit_h_max 14
_diffrn_reflns_limit_h_min -14
_diffrn_reflns_limit_k_max 19
_diffrn_reflns_limit_k_min -19
_diffrn_reflns_limit_l_max 28
_diffrn_reflns_limit_l_min -28
_diffrn_reflns_number 56997
_diffrn_reflns_theta_full 25.00
_diffrn_reflns_theta_max 32.62
_diffrn_reflns_theta_min 2.34
_diffrn_standards_number 0
_exptl_absorpt_coefficient_mu 0.916
_exptl_absorpt_correction_T_max 0.8309
_exptl_absorpt_correction_T_min 0.7835
_exptl_absorpt_correction_type multi-scan
_exptl_absorpt_process_details 'SADABS (Sheldrick, 1996)'
_exptl_crystal_colour violet
_exptl_crystal_density_diffrn 1.462
_exptl_crystal_density_method 'not measured'
_exptl_crystal_description block
_exptl_crystal_F_000 960
_exptl_crystal_size_max 0.28
_exptl_crystal_size_mid 0.22
_exptl_crystal_size_min 0.21
_refine_diff_density_max 0.955
_refine_diff_density_min -0.929
_refine_diff_density_rms 0.063
_refine_ls_extinction_method none
_refine_ls_goodness_of_fit_ref 1.015
_refine_ls_hydrogen_treatment mixed
_refine_ls_matrix_type full
_refine_ls_number_parameters 487
_refine_ls_number_reflns 15238
_refine_ls_number_restraints 0
_refine_ls_restrained_S_all 1.015
_refine_ls_R_factor_all 0.0522
_refine_ls_R_factor_gt 0.0333
_refine_ls_shift/su_max 0.001
_refine_ls_shift/su_mean 0.000
_refine_ls_structure_factor_coef Fsqd
_refine_ls_weighting_details 'calc w=1/[\s^2^(Fo^2^)+(0.0423P)^2^+0.7850P] where P=(Fo^2^+2Fc^2^)/3'
_refine_ls_weighting_scheme calc
_refine_ls_wR_factor_gt 0.0825
_refine_ls_wR_factor_ref 0.0919
_reflns_number_gt 11502
_reflns_number_total 15238
_reflns_threshold_expression I>2\s(I)
_cod_data_source_file c1ce06322g.txt
_cod_data_source_block safin69
_cod_depositor_comments
;
The following automatic conversions were performed:

'_symmetry_cell_setting' value 'Triclinic' changed to 'triclinic'
according to /home/saulius/struct/CIF-dictionaries/cif_core.dic
dictionary named 'cif_core.dic' version 2.4.1 from 2010-06-29.

Automatic conversion script
Id: cif_fix_values 1715 2011-07-08 13:25:40Z adriana 
;
_cod_original_cell_volume 2095.25(14)
_cod_original_sg_symbol_H-M P-1
_cod_database_code 7207234

loop_
_symmetry_equiv_pos_as_xyz
'x, y, z'
'-x, -y, -z'

loop_
_atom_site_label
_atom_site_type_symbol
_atom_site_fract_x
_atom_site_fract_y
_atom_site_fract_z
_atom_site_U_iso_or_equiv
_atom_site_adp_type
_atom_site_occupancy
_atom_site_symmetry_multiplicity
_atom_site_calc_flag
_atom_site_refinement_flags
Ni1 Ni 0.590720(19) 0.436555(12) 0.261210(9) 0.01820(4) Uani 1 1 d .
P1 P 0.39286(4) 0.38491(3) 0.146500(18) 0.01986(7) Uani 1 1 d .
S1 S 0.61231(4) 0.34868(3) 0.167680(19) 0.02514(7) Uani 1 1 d .
S2 S 0.40587(4) 0.59006(3) 0.221569(19) 0.02676(8) Uani 1 1 d .
N1 N 0.30310(14) 0.51271(9) 0.11539(6) 0.0232(2) Uani 1 1 d .
N2 N 0.22602(15) 0.70068(9) 0.11879(7) 0.0250(2) Uani 1 1 d .
H2 H 0.234(2) 0.7460(16) 0.1406(11) 0.037(5) Uiso 1 1 d .
O1 O 0.29350(12) 0.35148(8) 0.21259(5) 0.0268(2) Uani 1 1 d .
O2 O 0.38250(12) 0.31374(8) 0.08979(5) 0.02321(19) Uani 1 1 d .
O3 O 0.12379(14) 0.89698(9) 0.16231(7) 0.0380(3) Uani 1 1 d .
O4 O -0.11982(15) 0.99320(10) 0.13754(7) 0.0439(3) Uani 1 1 d .
C1 C 0.30811(15) 0.59379(10) 0.14541(7) 0.0210(2) Uani 1 1 d .
C2 C 0.32887(19) 0.23644(11) 0.24962(8) 0.0276(3) Uani 1 1 d .
H2A H 0.4304 0.1895 0.2310 0.033 Uiso 1 1 calc R
C3 C 0.3360(3) 0.23774(17) 0.32923(9) 0.0454(5) Uani 1 1 d .
H3A H 0.4172 0.2659 0.3367 0.068 Uiso 1 1 calc R
H3B H 0.3582 0.1624 0.3561 0.068 Uiso 1 1 calc R
H3C H 0.2373 0.2857 0.3469 0.068 Uiso 1 1 calc R
C4 C 0.2051(3) 0.19644(16) 0.23273(11) 0.0461(5) Uani 1 1 d .
H4A H 0.1050 0.2462 0.2475 0.069 Uiso 1 1 calc R
H4B H 0.2215 0.1216 0.2594 0.069 Uiso 1 1 calc R
H4C H 0.2080 0.1954 0.1804 0.069 Uiso 1 1 calc R
C5 C 0.47218(18) 0.30621(12) 0.02059(7) 0.0257(3) Uani 1 1 d .
H5 H 0.5448 0.3482 0.0176 0.031 Uiso 1 1 calc R
C6 C 0.5605(2) 0.18550(14) 0.02064(10) 0.0433(4) Uani 1 1 d .
H6A H 0.6309 0.1577 0.0609 0.065 Uiso 1 1 calc R
H6B H 0.6192 0.1758 -0.0255 0.065 Uiso 1 1 calc R
H6C H 0.4890 0.1442 0.0266 0.065 Uiso 1 1 calc R
C7 C 0.3601(2) 0.35693(16) -0.03948(9) 0.0427(4) Uani 1 1 d .
H7A H 0.2864 0.3175 -0.0349 0.064 Uiso 1 1 calc R
H7B H 0.4155 0.3513 -0.0867 0.064 Uiso 1 1 calc R
H7C H 0.3052 0.4350 -0.0359 0.064 Uiso 1 1 calc R
C11 C 0.11341(16) 0.74459(10) 0.06659(7) 0.0221(2) Uani 1 1 d .
C12 C 0.00649(16) 0.85144(10) 0.07012(8) 0.0237(3) Uani 1 1 d .
C13 C -0.10590(19) 0.89825(12) 0.01807(9) 0.0319(3) Uani 1 1 d .
H13 H -0.1785 0.9699 0.0203 0.038 Uiso 1 1 calc R
C14 C -0.1133(2) 0.84258(13) -0.03621(9) 0.0374(4) Uani 1 1 d .
H14 H -0.1896 0.8758 -0.0715 0.045 Uiso 1 1 calc R
C15 C -0.0080(2) 0.73712(13) -0.03911(9) 0.0365(4) Uani 1 1 d .
H15 H -0.0134 0.6982 -0.0764 0.044 Uiso 1 1 calc R
C16 C 0.10441(19) 0.68823(12) 0.01171(8) 0.0295(3) Uani 1 1 d .
H16 H 0.1755 0.6162 0.0092 0.035 Uiso 1 1 calc R
C17 C 0.01213(18) 0.91475(11) 0.12727(8) 0.0280(3) Uani 1 1 d .
C18 C -0.1262(3) 1.05550(16) 0.19544(12) 0.0558(6) Uani 1 1 d .
H18A H -0.0981 1.0044 0.2412 0.084 Uiso 1 1 calc R
H18B H -0.2304 1.1077 0.2007 0.084 Uiso 1 1 calc R
H18C H -0.0543 1.0964 0.1834 0.084 Uiso 1 1 calc R
P1' P 0.79079(4) 0.48721(2) 0.377887(18) 0.01746(6) Uani 1 1 d .
S1' S 0.57337(4) 0.52875(3) 0.351074(18) 0.02112(7) Uani 1 1 d .
S2' S 0.76796(5) 0.28145(3) 0.30481(2) 0.03037(9) Uani 1 1 d .
N1' N 0.87731(13) 0.35906(9) 0.40920(6) 0.0215(2) Uani 1 1 d .
N2' N 0.96329(14) 0.17204(9) 0.40139(7) 0.0238(2) Uani 1 1 d .
H2' H 0.956(2) 0.1259(17) 0.3782(11) 0.039(5) Uiso 1 1 d .
O1' O 0.89783(11) 0.51906(8) 0.31515(5) 0.0242(2) Uani 1 1 d .
O2' O 0.79197(11) 0.55688(7) 0.43750(5) 0.02010(18) Uani 1 1 d .
O3' O 1.06266(16) -0.02120(9) 0.35517(7) 0.0407(3) Uani 1 1 d .
O4' O 1.22602(14) -0.16244(8) 0.42434(7) 0.0352(3) Uani 1 1 d .
C1' C 0.87309(15) 0.27822(10) 0.37827(7) 0.0204(2) Uani 1 1 d .
C2' C 0.85363(19) 0.61959(13) 0.26086(9) 0.0334(3) Uani 1 1 d .
H2'1 H 0.7409 0.6597 0.2659 0.040 Uiso 1 1 calc R
C3' C 0.8917(3) 0.5818(2) 0.18781(10) 0.0598(6) Uani 1 1 d .
H3'1 H 1.0015 0.5400 0.1839 0.090 Uiso 1 1 calc R
H3'2 H 0.8654 0.6464 0.1492 0.090 Uiso 1 1 calc R
H3'3 H 0.8329 0.5344 0.1828 0.090 Uiso 1 1 calc R
C4' C 0.9408(3) 0.69130(16) 0.27482(13) 0.0511(5) Uani 1 1 d .
H4'1 H 0.9193 0.7060 0.3250 0.077 Uiso 1 1 calc R
H4'2 H 0.9088 0.7614 0.2411 0.077 Uiso 1 1 calc R
H4'3 H 1.0509 0.6532 0.2674 0.077 Uiso 1 1 calc R
C5' C 0.70067(15) 0.55019(10) 0.50649(7) 0.0200(2) Uani 1 1 d .
H5' H 0.6535 0.4916 0.5086 0.024 Uiso 1 1 calc R
C6' C 0.57568(18) 0.66064(12) 0.50714(8) 0.0289(3) Uani 1 1 d .
H6'1 H 0.6216 0.7176 0.5075 0.043 Uiso 1 1 calc R
H6'2 H 0.5089 0.6569 0.5507 0.043 Uiso 1 1 calc R
H6'3 H 0.5152 0.6792 0.4636 0.043 Uiso 1 1 calc R
C7' C 0.81073(18) 0.51788(12) 0.56719(8) 0.0281(3) Uani 1 1 d .
H7'1 H 0.8914 0.4473 0.5617 0.042 Uiso 1 1 calc R
H7'2 H 0.7554 0.5100 0.6141 0.042 Uiso 1 1 calc R
H7'3 H 0.8570 0.5752 0.5653 0.042 Uiso 1 1 calc R
C11' C 1.07666(15) 0.12707(10) 0.45297(7) 0.0203(2) Uani 1 1 d .
C12' C 1.16575(16) 0.01353(10) 0.45708(8) 0.0229(3) Uani 1 1 d .
C13' C 1.27745(19) -0.03517(12) 0.50946(9) 0.0324(3) Uani 1 1 d .
H13' H 1.3367 -0.1115 0.5125 0.039 Uiso 1 1 calc R
C14' C 1.3029(2) 0.02571(13) 0.55659(10) 0.0373(4) Uani 1 1 d .
H14' H 1.3790 -0.0082 0.5920 0.045 Uiso 1 1 calc R
C15' C 1.21606(19) 0.13710(12) 0.55182(9) 0.0310(3) Uani 1 1 d .
H15' H 1.2339 0.1794 0.5840 0.037 Uiso 1 1 calc R
C16' C 1.10396(17) 0.18766(11) 0.50096(7) 0.0245(3) Uani 1 1 d .
H16' H 1.0454 0.2640 0.4988 0.029 Uiso 1 1 calc R
C17' C 1.14446(17) -0.05536(11) 0.40663(8) 0.0266(3) Uani 1 1 d .
C18' C 1.2115(2) -0.23427(13) 0.37717(11) 0.0421(4) Uani 1 1 d .
H18D H 1.1038 -0.2283 0.3766 0.063 Uiso 1 1 calc R
H18E H 1.2733 -0.3110 0.3952 0.063 Uiso 1 1 calc R
H18F H 1.2477 -0.2122 0.3277 0.063 Uiso 1 1 calc R
C1L C 0.5565(3) 0.12296(19) 0.77437(13) 0.0564(6) Uani 1 1 d .
H1L1 H 0.6682 0.0825 0.7771 0.068 Uiso 1 1 calc R
H1L2 H 0.5398 0.2027 0.7715 0.068 Uiso 1 1 calc R
Cl1 Cl 0.46497(16) 0.07854(11) 0.85228(5) 0.1280(4) Uani 1 1 d .
Cl2 Cl 0.49085(8) 0.10239(6) 0.69569(4) 0.07107(18) Uani 1 1 d .

loop_
_atom_site_aniso_label
_atom_site_aniso_U_11
_atom_site_aniso_U_22
_atom_site_aniso_U_33
_atom_site_aniso_U_23
_atom_site_aniso_U_13
_atom_site_aniso_U_12
Ni1 0.01667(8) 0.01776(7) 0.01838(8) -0.00386(5) -0.00464(6) -0.00206(6)
P1 0.02099(16) 0.01859(13) 0.01777(14) -0.00264(11) -0.00336(12) -0.00334(12)
S1 0.02075(16) 0.02634(15) 0.02509(16) -0.01054(12) -0.00658(12) 0.00080(12)
S2 0.02968(19) 0.02077(13) 0.02397(16) -0.00580(11) -0.01151(13) 0.00268(12)
N1 0.0225(6) 0.0201(5) 0.0240(5) -0.0009(4) -0.0071(4) -0.0033(4)
N2 0.0273(6) 0.0183(5) 0.0255(6) -0.0030(4) -0.0110(5) -0.0004(4)
O1 0.0300(5) 0.0221(4) 0.0233(5) -0.0027(4) 0.0036(4) -0.0043(4)
O2 0.0262(5) 0.0254(4) 0.0200(4) -0.0057(3) -0.0015(4) -0.0099(4)
O3 0.0363(7) 0.0288(5) 0.0470(7) -0.0123(5) -0.0199(5) -0.0007(5)
O4 0.0392(7) 0.0340(6) 0.0502(7) -0.0197(5) -0.0187(6) 0.0091(5)
C1 0.0190(6) 0.0208(5) 0.0191(6) -0.0007(4) -0.0034(5) -0.0023(4)
C2 0.0344(8) 0.0234(6) 0.0222(6) -0.0010(5) 0.0005(6) -0.0082(5)
C3 0.0677(14) 0.0541(10) 0.0226(7) 0.0010(7) -0.0072(8) -0.0327(10)
C4 0.0611(13) 0.0467(10) 0.0406(10) -0.0039(8) -0.0070(9) -0.0308(9)
C5 0.0282(7) 0.0306(6) 0.0201(6) -0.0060(5) -0.0001(5) -0.0114(5)
C6 0.0477(11) 0.0360(8) 0.0380(9) -0.0128(7) 0.0053(8) -0.0023(7)
C7 0.0466(11) 0.0532(10) 0.0242(8) 0.0002(7) -0.0094(7) -0.0130(8)
C11 0.0222(6) 0.0202(5) 0.0212(6) 0.0007(4) -0.0059(5) -0.0043(5)
C12 0.0230(7) 0.0198(5) 0.0255(6) -0.0003(5) -0.0071(5) -0.0039(5)
C13 0.0294(8) 0.0261(6) 0.0343(8) -0.0019(6) -0.0141(6) 0.0001(6)
C14 0.0380(9) 0.0346(7) 0.0340(8) -0.0027(6) -0.0203(7) -0.0016(7)
C15 0.0424(10) 0.0345(7) 0.0292(8) -0.0071(6) -0.0159(7) -0.0041(7)
C16 0.0330(8) 0.0249(6) 0.0258(7) -0.0047(5) -0.0086(6) -0.0016(5)
C17 0.0314(8) 0.0181(5) 0.0314(7) -0.0017(5) -0.0104(6) -0.0034(5)
C18 0.0571(13) 0.0410(9) 0.0604(13) -0.0298(9) -0.0226(10) 0.0109(9)
P1' 0.01616(15) 0.01718(13) 0.01773(14) -0.00233(10) -0.00299(11) -0.00360(11)
S1' 0.01623(15) 0.02330(13) 0.02271(15) -0.00783(11) -0.00403(11) -0.00235(11)
S2' 0.0335(2) 0.02064(14) 0.03245(18) -0.00890(13) -0.01857(15) 0.00336(13)
N1' 0.0220(6) 0.0180(4) 0.0226(5) -0.0013(4) -0.0070(4) -0.0038(4)
N2' 0.0278(6) 0.0168(4) 0.0247(6) -0.0028(4) -0.0104(5) -0.0026(4)
O1' 0.0200(5) 0.0259(4) 0.0216(4) 0.0007(3) 0.0002(4) -0.0040(4)
O2' 0.0205(5) 0.0207(4) 0.0205(4) -0.0041(3) -0.0019(3) -0.0080(3)
O3' 0.0572(8) 0.0230(5) 0.0385(6) -0.0068(4) -0.0216(6) -0.0031(5)
O4' 0.0318(6) 0.0202(4) 0.0496(7) -0.0080(4) -0.0077(5) -0.0007(4)
C1' 0.0197(6) 0.0187(5) 0.0206(6) -0.0017(4) -0.0040(5) -0.0036(4)
C2' 0.0258(8) 0.0353(7) 0.0314(8) 0.0116(6) -0.0027(6) -0.0088(6)
C3' 0.0669(15) 0.1031(19) 0.0230(8) 0.0046(10) -0.0066(9) -0.0519(14)
C4' 0.0604(14) 0.0385(9) 0.0588(13) -0.0033(8) 0.0088(10) -0.0272(9)
C5' 0.0205(6) 0.0213(5) 0.0191(6) -0.0033(4) -0.0015(5) -0.0080(5)
C6' 0.0256(7) 0.0269(6) 0.0299(7) -0.0074(5) -0.0018(6) -0.0019(5)
C7' 0.0297(8) 0.0316(7) 0.0229(6) -0.0023(5) -0.0073(6) -0.0097(6)
C11' 0.0202(6) 0.0185(5) 0.0196(6) 0.0005(4) -0.0035(5) -0.0043(4)
C12' 0.0213(6) 0.0201(5) 0.0245(6) -0.0014(4) -0.0034(5) -0.0037(5)
C13' 0.0274(8) 0.0246(6) 0.0384(8) -0.0021(6) -0.0114(6) 0.0010(5)
C14' 0.0323(9) 0.0342(7) 0.0401(9) -0.0026(6) -0.0197(7) -0.0015(6)
C15' 0.0319(8) 0.0309(7) 0.0304(7) -0.0049(6) -0.0109(6) -0.0080(6)
C16' 0.0275(7) 0.0218(5) 0.0226(6) -0.0022(5) -0.0056(5) -0.0058(5)
C17' 0.0264(7) 0.0203(5) 0.0302(7) -0.0049(5) -0.0017(6) -0.0036(5)
C18' 0.0394(10) 0.0266(7) 0.0603(12) -0.0183(7) -0.0004(8) -0.0057(6)
C1L 0.0619(14) 0.0558(12) 0.0613(14) -0.0076(10) -0.0185(11) -0.0287(11)
Cl1 0.1815(12) 0.1750(11) 0.0645(5) -0.0110(6) 0.0153(6) -0.1158(10)
Cl2 0.0634(4) 0.0867(4) 0.0671(4) -0.0236(3) -0.0221(3) -0.0194(3)

loop_
_atom_type_symbol
_atom_type_description
_atom_type_scat_dispersion_real
_atom_type_scat_dispersion_imag
_atom_type_scat_source
C C 0.0033 0.0016 'International Tables Vol C Tables 4.2.6.8 and 6.1.1.4'
H H 0.0000 0.0000 'International Tables Vol C Tables 4.2.6.8 and 6.1.1.4'
Cl Cl 0.1484 0.1585 'International Tables Vol C Tables 4.2.6.8 and 6.1.1.4'
N N 0.0061 0.0033 'International Tables Vol C Tables 4.2.6.8 and 6.1.1.4'
Ni Ni 0.3393 1.1124 'International Tables Vol C Tables 4.2.6.8 and 6.1.1.4'
O O 0.0106 0.0060 'International Tables Vol C Tables 4.2.6.8 and 6.1.1.4'
P P 0.1023 0.0942 'International Tables Vol C Tables 4.2.6.8 and 6.1.1.4'
S S 0.1246 0.1234 'International Tables Vol C Tables 4.2.6.8 and 6.1.1.4'

loop_
_geom_angle_atom_site_label_1
_geom_angle_atom_site_label_2
_geom_angle_atom_site_label_3
_geom_angle
S2' Ni1 S2 177.343(19)
S2' Ni1 S1' 98.459(14)
S2 Ni1 S1' 80.603(13)
S2' Ni1 S1 82.487(14)
S2 Ni1 S1 98.550(14)
S1' Ni1 S1 177.569(16)
O1 P1 O2 102.85(6)
O1 P1 N1 106.44(6)
O2 P1 N1 107.86(6)
O1 P1 S1 114.29(4)
O2 P1 S1 109.05(4)
N1 P1 S1 115.46(5)
P1 S1 Ni1 101.291(18)
C1 S2 Ni1 118.47(4)
C1 N1 P1 122.62(10)
C1 N2 C11 130.86(12)
C1 N2 H2 114.8(14)
C11 N2 H2 113.7(14)
C2 O1 P1 122.22(9)
C5 O2 P1 123.91(9)
C17 O4 C18 116.08(13)
N1 C1 N2 120.69(12)
N1 C1 S2 129.68(10)
N2 C1 S2 109.60(10)
O1 C2 C4 107.46(13)
O1 C2 C3 106.85(12)
C4 C2 C3 113.25(15)
O1 C2 H2A 109.7
C4 C2 H2A 109.7
C3 C2 H2A 109.7
C2 C3 H3A 109.5
C2 C3 H3B 109.5
H3A C3 H3B 109.5
C2 C3 H3C 109.5
H3A C3 H3C 109.5
H3B C3 H3C 109.5
C2 C4 H4A 109.5
C2 C4 H4B 109.5
H4A C4 H4B 109.5
C2 C4 H4C 109.5
H4A C4 H4C 109.5
H4B C4 H4C 109.5
O2 C5 C6 106.38(12)
O2 C5 C7 107.08(13)
C6 C5 C7 113.62(14)
O2 C5 H5 109.9
C6 C5 H5 109.9
C7 C5 H5 109.9
C5 C6 H6A 109.5
C5 C6 H6B 109.5
H6A C6 H6B 109.5
C5 C6 H6C 109.5
H6A C6 H6C 109.5
H6B C6 H6C 109.5
C5 C7 H7A 109.5
C5 C7 H7B 109.5
H7A C7 H7B 109.5
C5 C7 H7C 109.5
H7A C7 H7C 109.5
H7B C7 H7C 109.5
C16 C11 N2 122.89(12)
C16 C11 C12 119.49(12)
N2 C11 C12 117.62(12)
C13 C12 C11 118.97(13)
C13 C12 C17 119.64(12)
C11 C12 C17 121.38(12)
C14 C13 C12 121.22(14)
C14 C13 H13 119.4
C12 C13 H13 119.4
C13 C14 C15 119.48(14)
C13 C14 H14 120.3
C15 C14 H14 120.3
C16 C15 C14 120.77(15)
C16 C15 H15 119.6
C14 C15 H15 119.6
C15 C16 C11 120.07(13)
C15 C16 H16 120.0
C11 C16 H16 120.0
O3 C17 O4 122.56(14)
O3 C17 C12 124.77(13)
O4 C17 C12 112.67(13)
O4 C18 H18A 109.5
O4 C18 H18B 109.5
H18A C18 H18B 109.5
O4 C18 H18C 109.5
H18A C18 H18C 109.5
H18B C18 H18C 109.5
O1' P1' O2' 104.34(5)
O1' P1' N1' 105.68(6)
O2' P1' N1' 107.73(5)
O1' P1' S1' 114.32(4)
O2' P1' S1' 107.20(4)
N1' P1' S1' 116.73(5)
P1' S1' Ni1 103.343(17)
C1' S2' Ni1 119.48(4)
C1' N1' P1' 122.80(9)
C1' N2' C11' 131.83(12)
C1' N2' H2' 114.8(14)
C11' N2' H2' 113.1(14)
C2' O1' P1' 125.18(9)
C5' O2' P1' 120.76(8)
C17' O4' C18' 115.58(13)
N1' C1' N2' 120.54(12)
N1' C1' S2' 130.03(10)
N2' C1' S2' 109.40(9)
O1' C2' C4' 107.57(14)
O1' C2' C3' 106.07(15)
C4' C2' C3' 113.78(16)
O1' C2' H2'1 109.8
C4' C2' H2'1 109.8
C3' C2' H2'1 109.8
C2' C3' H3'1 109.5
C2' C3' H3'2 109.5
H3'1 C3' H3'2 109.5
C2' C3' H3'3 109.5
H3'1 C3' H3'3 109.5
H3'2 C3' H3'3 109.5
C2' C4' H4'1 109.5
C2' C4' H4'2 109.5
H4'1 C4' H4'2 109.5
C2' C4' H4'3 109.5
H4'1 C4' H4'3 109.5
H4'2 C4' H4'3 109.5
O2' C5' C6' 107.74(10)
O2' C5' C7' 106.74(11)
C6' C5' C7' 114.21(12)
O2' C5' H5' 109.3
C6' C5' H5' 109.3
C7' C5' H5' 109.3
C5' C6' H6'1 109.5
C5' C6' H6'2 109.5
H6'1 C6' H6'2 109.5
C5' C6' H6'3 109.5
H6'1 C6' H6'3 109.5
H6'2 C6' H6'3 109.5
C5' C7' H7'1 109.5
C5' C7' H7'2 109.5
H7'1 C7' H7'2 109.5
C5' C7' H7'3 109.5
H7'1 C7' H7'3 109.5
H7'2 C7' H7'3 109.5
C16' C11' N2' 123.34(11)
C16' C11' C12' 118.89(12)
N2' C11' C12' 117.76(12)
C13' C12' C11' 119.38(13)
C13' C12' C17' 118.99(12)
C11' C12' C17' 121.63(12)
C14' C13' C12' 121.05(13)
C14' C13' H13' 119.5
C12' C13' H13' 119.5
C13' C14' C15' 119.24(14)
C13' C14' H14' 120.4
C15' C14' H14' 120.4
C16' C15' C14' 121.18(14)
C16' C15' H15' 119.4
C14' C15' H15' 119.4
C15' C16' C11' 120.25(12)
C15' C16' H16' 119.9
C11' C16' H16' 119.9
O3' C17' O4' 122.05(13)
O3' C17' C12' 125.32(12)
O4' C17' C12' 112.63(12)
O4' C18' H18D 109.5
O4' C18' H18E 109.5
H18D C18' H18E 109.5
O4' C18' H18F 109.5
H18D C18' H18F 109.5
H18E C18' H18F 109.5
Cl1 C1L Cl2 112.30(13)
Cl1 C1L H1L1 109.1
Cl2 C1L H1L1 109.1
Cl1 C1L H1L2 109.1
Cl2 C1L H1L2 109.1
H1L1 C1L H1L2 107.9

loop_
_geom_bond_atom_site_label_1
_geom_bond_atom_site_label_2
_geom_bond_distance
Ni1 S2' 2.1956(4)
Ni1 S2 2.1981(4)
Ni1 S1' 2.2035(4)
Ni1 S1 2.2194(4)
P1 O1 1.5603(11)
P1 O2 1.5632(10)
P1 N1 1.6094(11)
P1 S1 1.9934(5)
S2 C1 1.7493(14)
N1 C1 1.3026(17)
N2 C1 1.3628(16)
N2 C11 1.3997(17)
N2 H2 0.81(2)
O1 C2 1.4711(16)
O2 C5 1.4696(17)
O3 C17 1.2145(18)
O4 C17 1.3207(18)
O4 C18 1.455(2)
C2 C4 1.501(2)
C2 C3 1.501(2)
C2 H2A 1.0000
C3 H3A 0.9800
C3 H3B 0.9800
C3 H3C 0.9800
C4 H4A 0.9800
C4 H4B 0.9800
C4 H4C 0.9800
C5 C6 1.503(2)
C5 C7 1.506(2)
C5 H5 1.0000
C6 H6A 0.9800
C6 H6B 0.9800
C6 H6C 0.9800
C7 H7A 0.9800
C7 H7B 0.9800
C7 H7C 0.9800
C11 C16 1.393(2)
C11 C12 1.4124(18)
C12 C13 1.3976(19)
C12 C17 1.482(2)
C13 C14 1.373(2)
C13 H13 0.9500
C14 C15 1.392(2)
C14 H14 0.9500
C15 C16 1.384(2)
C15 H15 0.9500
C16 H16 0.9500
C18 H18A 0.9800
C18 H18B 0.9800
C18 H18C 0.9800
P1' O1' 1.5570(10)
P1' O2' 1.5664(10)
P1' N1' 1.6083(11)
P1' S1' 1.9949(5)
S2' C1' 1.7504(13)
N1' C1' 1.3072(16)
N2' C1' 1.3619(16)
N2' C11' 1.3968(17)
N2' H2' 0.83(2)
O1' C2' 1.4634(17)
O2' C5' 1.4801(16)
O3' C17' 1.2067(18)
O4' C17' 1.3347(16)
O4' C18' 1.447(2)
C2' C4' 1.505(3)
C2' C3' 1.506(3)
C2' H2'1 1.0000
C3' H3'1 0.9800
C3' H3'2 0.9800
C3' H3'3 0.9800
C4' H4'1 0.9800
C4' H4'2 0.9800
C4' H4'3 0.9800
C5' C6' 1.5061(18)
C5' C7' 1.5066(19)
C5' H5' 1.0000
C6' H6'1 0.9800
C6' H6'2 0.9800
C6' H6'3 0.9800
C7' H7'1 0.9800
C7' H7'2 0.9800
C7' H7'3 0.9800
C11' C16' 1.3940(19)
C11' C12' 1.4163(17)
C12' C13' 1.399(2)
C12' C17' 1.487(2)
C13' C14' 1.377(2)
C13' H13' 0.9500
C14' C15' 1.387(2)
C14' H14' 0.9500
C15' C16' 1.384(2)
C15' H15' 0.9500
C16' H16' 0.9500
C18' H18D 0.9800
C18' H18E 0.9800
C18' H18F 0.9800
C1L Cl1 1.726(3)
C1L Cl2 1.746(2)
C1L H1L1 0.9900
C1L H1L2 0.9900

loop_
_geom_hbond_atom_site_label_D
_geom_hbond_atom_site_label_H
_geom_hbond_atom_site_label_A
_geom_hbond_distance_DH
_geom_hbond_distance_HA
_geom_hbond_distance_DA
_geom_hbond_angle_DHA
N2 H2 O3 0.81(2) 1.98(2) 2.6558(16) 141.7(19)
N2' H2' O3' 0.83(2) 1.94(2) 2.6435(15) 143(2)

loop_
_geom_torsion_atom_site_label_1
_geom_torsion_atom_site_label_2
_geom_torsion_atom_site_label_3
_geom_torsion_atom_site_label_4
_geom_torsion
O1 P1 S1 Ni1 -56.16(5)
O2 P1 S1 Ni1 -170.62(4)
N1 P1 S1 Ni1 67.80(5)
S2' Ni1 S1 P1 136.00(2)
S2 Ni1 S1 P1 -41.53(2)
S1' Ni1 S2 C1 -171.04(6)
S1 Ni1 S2 C1 11.27(6)
O1 P1 N1 C1 79.49(13)
O2 P1 N1 C1 -170.71(12)
S1 P1 N1 C1 -48.49(13)
O2 P1 O1 C2 58.90(12)
N1 P1 O1 C2 172.18(11)
S1 P1 O1 C2 -59.16(11)
O1 P1 O2 C5 -172.78(10)
N1 P1 O2 C5 74.99(11)
S1 P1 O2 C5 -51.09(10)
P1 N1 C1 N2 -177.68(11)
P1 N1 C1 S2 0.5(2)
C11 N2 C1 N1 9.4(2)
C11 N2 C1 S2 -169.04(13)
Ni1 S2 C1 N1 16.35(16)
Ni1 S2 C1 N2 -165.34(8)
P1 O1 C2 C4 -110.73(14)
P1 O1 C2 C3 127.42(13)
P1 O2 C5 C6 123.16(13)
P1 O2 C5 C7 -115.03(13)
C1 N2 C11 C16 -25.8(2)
C1 N2 C11 C12 155.03(15)
C16 C11 C12 C13 -0.2(2)
N2 C11 C12 C13 179.02(14)
C16 C11 C12 C17 -179.66(14)
N2 C11 C12 C17 -0.5(2)
C11 C12 C13 C14 -0.4(3)
C17 C12 C13 C14 179.13(16)
C12 C13 C14 C15 0.7(3)
C13 C14 C15 C16 -0.5(3)
C14 C15 C16 C11 -0.1(3)
N2 C11 C16 C15 -178.77(16)
C12 C11 C16 C15 0.4(2)
C18 O4 C17 O3 -2.1(3)
C18 O4 C17 C12 176.93(16)
C13 C12 C17 O3 -159.57(17)
C11 C12 C17 O3 19.9(2)
C13 C12 C17 O4 21.4(2)
C11 C12 C17 O4 -159.08(15)
O1' P1' S1' Ni1 60.21(5)
O2' P1' S1' Ni1 175.32(4)
N1' P1' S1' Ni1 -63.83(5)
S2' Ni1 S1' P1' 39.93(2)
S2 Ni1 S1' P1' -142.59(2)
S1' Ni1 S2' C1' -13.82(6)
S1 Ni1 S2' C1' 163.92(6)
O1' P1' N1' C1' -81.04(13)
O2' P1' N1' C1' 167.88(11)
S1' P1' N1' C1' 47.30(13)
O2' P1' O1' C2' -80.10(12)
N1' P1' O1' C2' 166.44(12)
S1' P1' O1' C2' 36.68(13)
O1' P1' O2' C5' 179.30(9)
N1' P1' O2' C5' -68.70(10)
S1' P1' O2' C5' 57.69(9)
P1' N1' C1' N2' 171.77(11)
P1' N1' C1' S2' -6.1(2)
C11' N2' C1' N1' -4.8(2)
C11' N2' C1' S2' 173.50(13)
Ni1 S2' C1' N1' -8.74(16)
Ni1 S2' C1' N2' 173.16(8)
P1' O1' C2' C4' 111.80(14)
P1' O1' C2' C3' -126.09(14)
P1' O2' C5' C6' -112.90(11)
P1' O2' C5' C7' 124.03(10)
C1' N2' C11' C16' 10.1(2)
C1' N2' C11' C12' -171.06(14)
C16' C11' C12' C13' 0.6(2)
N2' C11' C12' C13' -178.21(14)
C16' C11' C12' C17' -178.87(13)
N2' C11' C12' C17' 2.3(2)
C11' C12' C13' C14' -0.5(2)
C17' C12' C13' C14' 179.01(16)
C12' C13' C14' C15' 0.0(3)
C13' C14' C15' C16' 0.5(3)
C14' C15' C16' C11' -0.3(3)
N2' C11' C16' C15' 178.56(14)
C12' C11' C16' C15' -0.2(2)
C18' O4' C17' O3' 0.9(2)
C18' O4' C17' C12' -179.60(14)
C13' C12' C17' O3' -172.77(17)
C11' C12' C17' O3' 6.7(2)
C13' C12' C17' O4' 7.7(2)
C11' C12' C17' O4' -172.75(13)
